data_7246661
loop_
_publ_author_name
'Ke, Hao-Wei'
'Sung, Kuangsen'

_publ_section_title
;
 7-membered-ring effect on fluorescence quantum yield: does
 metal-complexation-induced twisting-inhibition of an amino GFP
 chromophore derivative enhance fluorescence?
;
_journal_issue 20
_journal_name_full 'Physical chemistry chemical physics : PCCP'
_journal_page_first 14627
_journal_page_last 14634
_journal_paper_doi 10.1039/d3cp00467h
_journal_volume 25
_journal_year 2023
_chemical_formula_sum 'C18 H18 N6 O7 Zn'
_chemical_formula_weight 495.77
_space_group_crystal_system monoclinic
_space_group_IT_number 14
_space_group_name_Hall '-P 2ybc'
_space_group_name_H-M_alt 'P 1 21/c 1'
_atom_sites_solution_hydrogens mixed
_audit_creation_method SHELXL-2018/3
_audit_update_record
;
2022-10-01 deposited with the CCDC.	2023-04-25 downloaded from the CCDC.
;
_cell_angle_alpha 90
_cell_angle_beta 114.778(2)
_cell_angle_gamma 90
_cell_formula_units_Z 4
_cell_length_a 13.1168(9)
_cell_length_b 14.3578(11)
_cell_length_c 11.4115(8)
_cell_measurement_temperature 100(2)
_cell_volume 1951.3(2)
_computing_structure_refinement 'SHELXL-2018/3 (Sheldrick, 2018)'
_computing_structure_solution 'SHELXT 2018/2 (Sheldrick, 2018)'
_diffrn_ambient_temperature 100(2)
_diffrn_measured_fraction_theta_full 0.999
_diffrn_measured_fraction_theta_max 0.998
_diffrn_radiation_type MoK\a
_diffrn_radiation_wavelength 0.71073
_diffrn_reflns_av_R_equivalents 0.0415
_diffrn_reflns_av_unetI/netI 0.0251
_diffrn_reflns_Laue_measured_fraction_full 0.999
_diffrn_reflns_Laue_measured_fraction_max 0.998
_diffrn_reflns_limit_h_max 17
_diffrn_reflns_limit_h_min -17
_diffrn_reflns_limit_k_max 19
_diffrn_reflns_limit_k_min -19
_diffrn_reflns_limit_l_max 15
_diffrn_reflns_limit_l_min -15
_diffrn_reflns_number 30110
_diffrn_reflns_point_group_measured_fraction_full 0.999
_diffrn_reflns_point_group_measured_fraction_max 0.998
_diffrn_reflns_theta_full 25.242
_diffrn_reflns_theta_max 28.353
_diffrn_reflns_theta_min 2.424
_exptl_absorpt_coefficient_mu 1.317
_exptl_absorpt_correction_T_max 0.7457
_exptl_absorpt_correction_T_min 0.6606
_exptl_absorpt_correction_type numerical
_exptl_absorpt_process_details
;
 SADABS 2016/2: Krause, L., Herbst-Irmer, R., Sheldrick G.M. & Stalke D.,
 J. Appl. Cryst. 48 (2015) 3-10
;
_exptl_crystal_density_diffrn 1.688
_exptl_crystal_F_000 1016
_exptl_crystal_size_max 0.321
_exptl_crystal_size_mid 0.126
_exptl_crystal_size_min 0.068
_refine_diff_density_max 0.921
_refine_diff_density_min -0.753
_refine_diff_density_rms 0.064
_refine_ls_extinction_method none
_refine_ls_goodness_of_fit_ref 1.024
_refine_ls_hydrogen_treatment constr
_refine_ls_matrix_type full
_refine_ls_number_parameters 291
_refine_ls_number_reflns 4870
_refine_ls_number_restraints 0
_refine_ls_restrained_S_all 1.024
_refine_ls_R_factor_all 0.0352
_refine_ls_R_factor_gt 0.0310
_refine_ls_shift/su_max 0.001
_refine_ls_shift/su_mean 0.000
_refine_ls_structure_factor_coef Fsqd
_refine_ls_weighting_details 'w=1/[\s^2^(Fo^2^)+(0.0312P)^2^+1.9349P] where P=(Fo^2^+2Fc^2^)/3'
_refine_ls_weighting_scheme calc
_refine_ls_wR_factor_gt 0.0743
_refine_ls_wR_factor_ref 0.0767
_reflns_Friedel_coverage 0.000
_reflns_number_gt 4398
_reflns_number_total 4870
_reflns_threshold_expression 'I > 2\s(I)'
_cod_data_source_file d3cp00467h2.cif
_cod_data_source_block 21JUL48
_cod_depositor_comments 'Adding full bibliography for 7246661--7246662.cif.'
_cod_original_sg_symbol_H-M 'P 21/c'
_cod_database_code 7246661
_shelx_shelxl_version_number 2018/3
_shelx_space_group_comment
;
The symmetry employed for this shelxl refinement is uniquely defined
by the following loop, which should always be used as a source of
symmetry information in preference to the above space-group names.
They are only intended as comments.
;
_shelx_estimated_absorpt_t_min 0.677
_shelx_estimated_absorpt_t_max 0.916

loop_
_space_group_symop_operation_xyz
'x, y, z'
'-x, y+1/2, -z+1/2'
'-x, -y, -z'
'x, -y-1/2, z-1/2'

loop_
_atom_site_label
_atom_site_type_symbol
_atom_site_fract_x
_atom_site_fract_y
_atom_site_fract_z
_atom_site_U_iso_or_equiv
_atom_site_adp_type
_atom_site_occupancy
_atom_site_site_symmetry_order
_atom_site_calc_flag
_atom_site_refinement_flags_posn
_atom_site_refinement_flags_adp
_atom_site_refinement_flags_occupancy
_atom_site_disorder_assembly
_atom_site_disorder_group
Zn1 Zn 0.73644(2) 0.17543(2) 0.45962(2) 0.01693(7) Uani 1 1 d . . . . .
O1 O 1.10870(12) 0.18083(10) 0.35596(15) 0.0301(3) Uani 1 1 d . . . . .
O2 O 0.80587(15) 0.05142(12) 0.57189(14) 0.0427(4) Uani 1 1 d . . . . .
O3 O 0.89530(12) 0.03590(10) 0.77899(13) 0.0275(3) Uani 1 1 d . . . . .
O4 O 0.8360(2) 0.16996(12) 0.69128(19) 0.0626(6) Uani 1 1 d . . . . .
O5 O 0.69696(11) 0.29849(9) 0.53231(12) 0.0245(3) Uani 1 1 d . . . . .
O6 O 0.63399(14) 0.33066(11) 0.32928(14) 0.0361(3) Uani 1 1 d . . . . .
O7 O 0.62863(13) 0.43542(10) 0.46433(14) 0.0343(3) Uani 1 1 d . . . . .
N1 N 0.57134(13) 0.13474(10) 0.41878(15) 0.0200(3) Uani 1 1 d . . . . .
N2 N 0.67860(12) 0.11400(10) 0.26397(14) 0.0167(3) Uani 1 1 d . . . . .
H2A H 0.708165 0.146912 0.226533 0.020 Uiso 1 1 d . U . . .
N3 N 0.88331(12) 0.20844(10) 0.44467(14) 0.0188(3) Uani 1 1 d . . . . .
N4 N 1.03956(13) 0.28230(11) 0.46253(15) 0.0225(3) Uani 1 1 d . . . . .
N5 N 0.84775(12) 0.08574(11) 0.68397(15) 0.0223(3) Uani 1 1 d . . . . .
N6 N 0.65140(13) 0.35711(12) 0.43948(15) 0.0251(3) Uani 1 1 d . . . . .
C1 C 0.52799(17) 0.13057(13) 0.50685(19) 0.0258(4) Uani 1 1 d . . . . .
H1 H 0.575902 0.140963 0.595194 0.031 Uiso 1 1 calc R U . . .
C2 C 0.41563(18) 0.11157(13) 0.4722(2) 0.0301(4) Uani 1 1 d . . . . .
H2 H 0.386360 0.110636 0.535516 0.036 Uiso 1 1 calc R U . . .
C3 C 0.34672(17) 0.09399(13) 0.3444(2) 0.0297(4) Uani 1 1 d . . . . .
H3 H 0.269364 0.080596 0.318524 0.036 Uiso 1 1 calc R U . . .
C4 C 0.39184(15) 0.09614(13) 0.2543(2) 0.0257(4) Uani 1 1 d . . . . .
H4 H 0.346428 0.082532 0.166208 0.031 Uiso 1 1 calc R U . . .
C5 C 0.50450(14) 0.11851(12) 0.29488(17) 0.0199(3) Uani 1 1 d . . . . .
C6 C 0.55684(14) 0.13010(12) 0.20042(17) 0.0198(3) Uani 1 1 d . . . . .
H6A H 0.522209 0.085436 0.128398 0.024 Uiso 1 1 calc R U . . .
H6B H 0.542085 0.193853 0.164069 0.024 Uiso 1 1 calc R U . . .
C7 C 0.71300(14) 0.01830(12) 0.27242(15) 0.0168(3) Uani 1 1 d . . . . .
C8 C 0.63570(15) -0.05370(12) 0.24573(17) 0.0206(3) Uani 1 1 d . . . . .
H8 H 0.559522 -0.039846 0.226550 0.025 Uiso 1 1 calc R U . . .
C9 C 0.66875(16) -0.14583(13) 0.24682(18) 0.0244(4) Uani 1 1 d . . . . .
H9 H 0.615128 -0.194406 0.228956 0.029 Uiso 1 1 calc R U . . .
C10 C 0.77881(17) -0.16718(13) 0.27364(19) 0.0250(4) Uani 1 1 d . . . . .
H10 H 0.801117 -0.230026 0.272703 0.030 Uiso 1 1 calc R U . . .
C11 C 0.85623(15) -0.09575(12) 0.30192(17) 0.0213(3) Uani 1 1 d . . . . .
H11 H 0.931877 -0.110514 0.319576 0.026 Uiso 1 1 calc R U . . .
C12 C 0.82675(14) -0.00231(12) 0.30538(16) 0.0173(3) Uani 1 1 d . . . . .
C13 C 0.91627(14) 0.06580(12) 0.33398(16) 0.0188(3) Uani 1 1 d . . . . .
H13 H 0.973566 0.044681 0.310115 0.023 Uiso 1 1 calc R U . . .
C14 C 0.93696(14) 0.15147(12) 0.38614(16) 0.0192(3) Uani 1 1 d . . . . .
C15 C 1.03967(15) 0.20168(13) 0.39568(18) 0.0223(3) Uani 1 1 d . . . . .
C16 C 0.94643(15) 0.28313(13) 0.48710(16) 0.0206(3) Uani 1 1 d . . . . .
C17 C 1.12315(16) 0.35551(14) 0.4919(2) 0.0277(4) Uani 1 1 d . . . . .
H17A H 1.147386 0.375310 0.581726 0.042 Uiso 1 1 calc R U . . .
H17B H 1.090510 0.408663 0.434400 0.042 Uiso 1 1 calc R U . . .
H17C H 1.187944 0.331922 0.479218 0.042 Uiso 1 1 calc R U . . .
C18 C 0.92444(17) 0.36287(14) 0.55444(19) 0.0274(4) Uani 1 1 d . . . . .
H18A H 0.890320 0.413554 0.492843 0.041 Uiso 1 1 calc R U . . .
H18B H 0.995264 0.384366 0.622917 0.041 Uiso 1 1 calc R U . . .
H18C H 0.873113 0.343720 0.592371 0.041 Uiso 1 1 calc R U . . .

loop_
_atom_site_aniso_label
_atom_site_aniso_U_11
_atom_site_aniso_U_22
_atom_site_aniso_U_33
_atom_site_aniso_U_23
_atom_site_aniso_U_13
_atom_site_aniso_U_12
Zn1 0.01815(10) 0.01663(10) 0.01945(10) 0.00075(7) 0.01128(8) 0.00081(7)
O1 0.0250(7) 0.0280(7) 0.0456(8) -0.0050(6) 0.0229(7) -0.0042(5)
O2 0.0499(9) 0.0439(9) 0.0199(7) 0.0058(6) 0.0005(7) -0.0241(8)
O3 0.0286(7) 0.0289(7) 0.0209(6) 0.0072(5) 0.0063(5) 0.0057(6)
O4 0.133(2) 0.0259(8) 0.0481(10) 0.0124(7) 0.0564(13) 0.0279(10)
O5 0.0228(6) 0.0267(7) 0.0227(6) -0.0025(5) 0.0082(5) 0.0046(5)
O6 0.0475(9) 0.0388(9) 0.0216(7) -0.0059(6) 0.0140(7) -0.0021(7)
O7 0.0378(8) 0.0291(7) 0.0330(7) -0.0018(6) 0.0118(7) 0.0130(6)
N1 0.0233(7) 0.0162(7) 0.0266(7) 0.0023(6) 0.0164(6) 0.0026(6)
N2 0.0170(6) 0.0165(6) 0.0197(7) 0.0020(5) 0.0106(6) 0.0003(5)
N3 0.0209(7) 0.0183(7) 0.0202(7) -0.0014(5) 0.0117(6) -0.0018(5)
N4 0.0198(7) 0.0226(8) 0.0258(7) -0.0033(6) 0.0103(6) -0.0052(6)
N5 0.0194(7) 0.0269(8) 0.0227(7) 0.0062(6) 0.0110(6) 0.0049(6)
N6 0.0211(7) 0.0286(8) 0.0241(8) -0.0039(6) 0.0082(6) 0.0024(6)
C1 0.0348(10) 0.0214(9) 0.0313(9) 0.0027(7) 0.0236(9) 0.0032(7)
C2 0.0371(11) 0.0220(9) 0.0475(12) 0.0057(8) 0.0337(10) 0.0040(8)
C3 0.0246(9) 0.0193(8) 0.0533(13) 0.0063(8) 0.0244(9) 0.0024(7)
C4 0.0213(9) 0.0192(8) 0.0389(10) 0.0028(7) 0.0148(8) 0.0029(7)
C5 0.0207(8) 0.0142(7) 0.0286(9) 0.0035(6) 0.0141(7) 0.0040(6)
C6 0.0179(8) 0.0209(8) 0.0216(8) 0.0032(6) 0.0091(7) 0.0031(6)
C7 0.0200(8) 0.0168(7) 0.0152(7) -0.0002(6) 0.0089(6) 0.0008(6)
C8 0.0195(8) 0.0204(8) 0.0233(8) -0.0008(7) 0.0103(7) -0.0007(6)
C9 0.0278(9) 0.0182(8) 0.0292(9) -0.0024(7) 0.0139(8) -0.0048(7)
C10 0.0309(10) 0.0164(8) 0.0299(9) -0.0006(7) 0.0149(8) 0.0017(7)
C11 0.0224(8) 0.0195(8) 0.0243(8) 0.0001(7) 0.0122(7) 0.0034(6)
C12 0.0188(8) 0.0180(8) 0.0169(7) -0.0003(6) 0.0094(6) 0.0004(6)
C13 0.0181(8) 0.0199(8) 0.0209(8) 0.0017(6) 0.0106(7) 0.0026(6)
C14 0.0178(8) 0.0213(8) 0.0209(8) 0.0017(6) 0.0104(7) 0.0004(6)
C15 0.0212(8) 0.0211(8) 0.0262(9) -0.0007(7) 0.0114(7) -0.0027(7)
C16 0.0212(8) 0.0217(8) 0.0195(8) -0.0002(6) 0.0092(7) -0.0021(6)
C17 0.0236(9) 0.0261(9) 0.0332(10) -0.0044(8) 0.0117(8) -0.0090(7)
C18 0.0329(10) 0.0248(9) 0.0291(9) -0.0076(8) 0.0176(8) -0.0060(8)

loop_
_atom_type_symbol
_atom_type_description
_atom_type_scat_dispersion_real
_atom_type_scat_dispersion_imag
_atom_type_scat_source
C C 0.0033 0.0016 'International Tables Vol C Tables 4.2.6.8 and 6.1.1.4'
H H 0.0000 0.0000 'International Tables Vol C Tables 4.2.6.8 and 6.1.1.4'
N N 0.0061 0.0033 'International Tables Vol C Tables 4.2.6.8 and 6.1.1.4'
O O 0.0106 0.0060 'International Tables Vol C Tables 4.2.6.8 and 6.1.1.4'
Zn Zn 0.2839 1.4301 'International Tables Vol C Tables 4.2.6.8 and 6.1.1.4'

loop_
_geom_angle_atom_site_label_1
_geom_angle_atom_site_label_2
_geom_angle_atom_site_label_3
_geom_angle
_geom_angle_site_symmetry_1
_geom_angle_site_symmetry_3
_geom_angle_publ_flag
N3 Zn1 N1 163.74(6) . . ?
N3 Zn1 O5 103.45(6) . . ?
N1 Zn1 O5 85.40(5) . . ?
N3 Zn1 O2 93.58(6) . . ?
N1 Zn1 O2 92.38(6) . . ?
O5 Zn1 O2 124.75(6) . . ?
N3 Zn1 N2 86.87(5) . . ?
N1 Zn1 N2 77.28(5) . . ?
O5 Zn1 N2 133.88(5) . . ?
O2 Zn1 N2 98.66(6) . . ?
N3 Zn1 O4 90.15(7) . . ?
N1 Zn1 O4 105.61(7) . . ?
O5 Zn1 O4 72.85(5) . . ?
O2 Zn1 O4 54.71(6) . . ?
N2 Zn1 O4 152.99(5) . . ?
N5 O2 Zn1 100.12(12) . . ?
N5 O4 Zn1 89.04(13) . . ?
N6 O5 Zn1 109.29(10) . . ?
C5 N1 C1 119.14(16) . . ?
C5 N1 Zn1 116.25(11) . . ?
C1 N1 Zn1 124.44(13) . . ?
C7 N2 C6 115.43(14) . . ?
C7 N2 Zn1 110.33(10) . . ?
C6 N2 Zn1 106.07(10) . . ?
C7 N2 H2A 112.1 . . ?
C6 N2 H2A 107.5 . . ?
Zn1 N2 H2A 104.7 . . ?
C16 N3 C14 106.48(14) . . ?
C16 N3 Zn1 128.52(12) . . ?
C14 N3 Zn1 124.99(12) . . ?
C16 N4 C15 109.16(15) . . ?
C16 N4 C17 126.94(16) . . ?
C15 N4 C17 123.77(16) . . ?
O4 N5 O3 123.09(18) . . ?
O4 N5 O2 116.13(17) . . ?
O3 N5 O2 120.77(17) . . ?
O7 N6 O6 123.78(17) . . ?
O7 N6 O5 118.89(15) . . ?
O6 N6 O5 117.33(16) . . ?
N1 C1 C2 121.83(19) . . ?
N1 C1 H1 119.1 . . ?
C2 C1 H1 119.1 . . ?
C3 C2 C1 119.08(17) . . ?
C3 C2 H2 120.5 . . ?
C1 C2 H2 120.5 . . ?
C2 C3 C4 119.08(18) . . ?
C2 C3 H3 120.5 . . ?
C4 C3 H3 120.5 . . ?
C3 C4 C5 118.96(19) . . ?
C3 C4 H4 120.5 . . ?
C5 C4 H4 120.5 . . ?
N1 C5 C4 121.87(17) . . ?
N1 C5 C6 116.32(15) . . ?
C4 C5 C6 121.76(17) . . ?
N2 C6 C5 110.82(14) . . ?
N2 C6 H6A 109.5 . . ?
C5 C6 H6A 109.5 . . ?
N2 C6 H6B 109.5 . . ?
C5 C6 H6B 109.5 . . ?
H6A C6 H6B 108.1 . . ?
C8 C7 C12 119.75(15) . . ?
C8 C7 N2 121.13(15) . . ?
C12 C7 N2 119.11(15) . . ?
C7 C8 C9 120.64(16) . . ?
C7 C8 H8 119.7 . . ?
C9 C8 H8 119.7 . . ?
C10 C9 C8 120.47(17) . . ?
C10 C9 H9 119.8 . . ?
C8 C9 H9 119.8 . . ?
C9 C10 C11 119.01(17) . . ?
C9 C10 H10 120.5 . . ?
C11 C10 H10 120.5 . . ?
C10 C11 C12 122.16(17) . . ?
C10 C11 H11 118.9 . . ?
C12 C11 H11 118.9 . . ?
C11 C12 C7 117.87(15) . . ?
C11 C12 C13 116.31(15) . . ?
C7 C12 C13 125.67(15) . . ?
C14 C13 C12 135.09(16) . . ?
C14 C13 H13 112.5 . . ?
C12 C13 H13 112.5 . . ?
C13 C14 N3 133.61(16) . . ?
C13 C14 C15 118.91(16) . . ?
N3 C14 C15 107.39(15) . . ?
O1 C15 N4 125.96(17) . . ?
O1 C15 C14 130.48(17) . . ?
N4 C15 C14 103.56(15) . . ?
N3 C16 N4 113.37(16) . . ?
N3 C16 C18 126.47(16) . . ?
N4 C16 C18 120.16(16) . . ?
N4 C17 H17A 109.5 . . ?
N4 C17 H17B 109.5 . . ?
H17A C17 H17B 109.5 . . ?
N4 C17 H17C 109.5 . . ?
H17A C17 H17C 109.5 . . ?
H17B C17 H17C 109.5 . . ?
C16 C18 H18A 109.5 . . ?
C16 C18 H18B 109.5 . . ?
H18A C18 H18B 109.5 . . ?
C16 C18 H18C 109.5 . . ?
H18A C18 H18C 109.5 . . ?
H18B C18 H18C 109.5 . . ?

loop_
_geom_bond_atom_site_label_1
_geom_bond_atom_site_label_2
_geom_bond_distance
_geom_bond_site_symmetry_2
_geom_bond_publ_flag
Zn1 N3 2.0592(14) . ?
Zn1 N1 2.0982(15) . ?
Zn1 O5 2.1066(13) . ?
Zn1 O2 2.1594(17) . ?
Zn1 N2 2.2178(14) . ?
Zn1 O4 2.410(2) . ?
O1 C15 1.208(2) . ?
O2 N5 1.262(2) . ?
O3 N5 1.2288(19) . ?
O4 N5 1.226(2) . ?
O5 N6 1.287(2) . ?
O6 N6 1.240(2) . ?
O7 N6 1.227(2) . ?
N1 C5 1.335(2) . ?
N1 C1 1.348(2) . ?
N2 C7 1.437(2) . ?
N2 C6 1.469(2) . ?
N2 H2A 0.8337 . ?
N3 C16 1.317(2) . ?
N3 C14 1.416(2) . ?
N4 C16 1.363(2) . ?
N4 C15 1.387(2) . ?
N4 C17 1.453(2) . ?
C1 C2 1.383(3) . ?
C1 H1 0.9500 . ?
C2 C3 1.379(3) . ?
C2 H2 0.9500 . ?
C3 C4 1.385(3) . ?
C3 H3 0.9500 . ?
C4 C5 1.388(2) . ?
C4 H4 0.9500 . ?
C5 C6 1.510(2) . ?
C6 H6A 0.9900 . ?
C6 H6B 0.9900 . ?
C7 C8 1.389(2) . ?
C7 C12 1.409(2) . ?
C8 C9 1.390(3) . ?
C8 H8 0.9500 . ?
C9 C10 1.379(3) . ?
C9 H9 0.9500 . ?
C10 C11 1.383(3) . ?
C10 H10 0.9500 . ?
C11 C12 1.401(2) . ?
C11 H11 0.9500 . ?
C12 C13 1.456(2) . ?
C13 C14 1.344(2) . ?
C13 H13 0.9500 . ?
C14 C15 1.491(2) . ?
C16 C18 1.473(3) . ?
C17 H17A 0.9800 . ?
C17 H17B 0.9800 . ?
C17 H17C 0.9800 . ?
C18 H18A 0.9800 . ?
C18 H18B 0.9800 . ?
C18 H18C 0.9800 . ?
